data_2101246
loop_
_publ_author_name
'Crano, J.'
'Knowles, D.'
'Kwiatkowski, P.'
'Flood, T.'
'Ross, R.'
'Chiang, L.'
'Lasch, J.'
'Chadha, R.'
'Siuzdak, G.'

_publ_section_title
;
 Structure of three novel photochromic compounds; X-ray
 crystallographic and theoretical studies
;
_journal_issue 6
_journal_name_full 'Acta Crystallographica Section B'
_journal_page_first 772
_journal_page_last 779
_journal_paper_doi 10.1107/S0108768194005938
_journal_volume 50
_journal_year 1994
_chemical_formula_sum 'C21 H24 N2 O4'
_chemical_formula_weight 368.4
_symmetry_cell_setting monoclinic
_symmetry_space_group_name_Hall '-P 2ybc'
_symmetry_space_group_name_H-M 'P 1 21/c 1'
_atom_type_scat_source IntTabIV
_cell_angle_alpha 90
_cell_angle_beta 99.31(2)
_cell_angle_gamma 90
_cell_formula_units_Z 4
_cell_length_a 8.025(2)
_cell_length_b 12.415(3)
_cell_length_c 19.319(4)
_cell_measurement_reflns_used 15
_cell_measurement_temperature 173
_cell_measurement_theta_max 30
_cell_measurement_theta_min 20
_cell_volume 1899.4(8)
_diffrn_measurement_device 'Rigaku AFC-6R four-circle'
_diffrn_measurement_method 2\q-\q
_diffrn_radiation_type CuK\a
_diffrn_radiation_wavelength 1.54178
_diffrn_reflns_av_R_equivalents 0.005
_diffrn_reflns_limit_h_max 7
_diffrn_reflns_limit_h_min 0
_diffrn_reflns_limit_k_max 13
_diffrn_reflns_limit_k_min 0
_diffrn_reflns_limit_l_max 21
_diffrn_reflns_limit_l_min -21
_diffrn_reflns_number 2401
_diffrn_reflns_theta_max 59.0
_diffrn_standards_decay_% 'not significant'
_diffrn_standards_interval_count 200
_diffrn_standards_number 3
_exptl_absorpt_coefficient_mu 0.084
_exptl_absorpt_correction_type none
_exptl_crystal_colour colorless
_exptl_crystal_density_diffrn 1.288
_exptl_crystal_description parallelepiped
_exptl_crystal_size_max 0.25
_exptl_crystal_size_mid 0.21
_exptl_crystal_size_min 0.18
_refine_diff_density_max 0.30
_refine_diff_density_min -0.22
_refine_ls_extinction_method none
_refine_ls_goodness_of_fit_obs 1.56
_refine_ls_hydrogen_treatment noref
_refine_ls_number_parameters 244
_refine_ls_number_reflns 1611
_refine_ls_R_factor_obs 0.0486
_refine_ls_shift/esd_max 0.010
_refine_ls_structure_factor_coef F
_refine_ls_weighting_details 'w = 1/[\s^2^(F)+gF^2^]'
_refine_ls_weighting_scheme calc
_refine_ls_wR_factor_obs 0.0749
_reflns_number_observed 1611
_reflns_number_total 1995
_reflns_observed_criterion F>4.0\s(F)
_cod_data_source_file st1087.cif
_cod_data_source_block st1087b
_cod_depositor_comments
;
The following automatic conversions were performed:

'_refine_ls_weighting_scheme' value '1/[\s^2^(F)+gF^2^]' was changed
to 'calc'. New tag '_refine_ls_weighting_details' was created. The
value of the new tag was set to 'w = 1/[\s^2^(F)+gF^2^]'.

Automatic conversion script
Id: cif_fix_values 3143 2015-03-26 13:38:13Z robertas 
;
_cod_database_code 2101246

loop_
_atom_site_label
_atom_site_fract_x
_atom_site_fract_y
_atom_site_fract_z
_atom_site_U_iso_or_equiv
O(1) .7008(3) .0151(2) .4156(2) .0590(10)
O(2) .1274(3) .3360(2) .34960(10) .0350(10)
O(3) -.2018(3) .6524(2) .31360(10) .0430(10)
O(4) -.2430(3) .3897(2) .13290(10) .0500(10)
N(1) .3971(3) .4157(2) .39200(10) .0370(10)
N(2) .0262(4) .5334(2) .4003(2) .0430(10)
C(1) .8294(5) -.0140(3) .3767(2) .064(2)
C(2) .6395(4) .1191(3) .4071(2) .0410(10)
C(3) .4995(4) .1402(3) .4403(2) .0430(10)
C(4) .4288(4) .2422(3) .4331(2) .0340(10)
C(5) .4957(4) .3201(3) .3940(2) .0330(10)
C(6) .6320(4) .2989(3) .3627(2) .0400(10)
C(7) .7055(4) .1983(3) .3697(2) .0420(10)
C(8) .2817(4) .2916(3) .4627(2) .0400(10)
C(9) .1394(5) .2124(4) .4653(2) .069(2)
C(10) .3479(6) .3337(4) .5363(2) .064(2)
C(11) .2357(4) .3849(3) .4104(2) .0350(10)
C(12) .4025(5) .4912(3) .3350(2) .0460(10)
C(13) .1468(5) .4800(3) .4359(2) .0450(10)
C(14) -.0346(4) .4970(3) .3318(2) .0330(10)
C(15) .0146(4) .3991(3) .3073(2) .0320(10)
C(16) -.0514(4) .3576(3) .2422(2) .0340(10)
C(17) -.1710(4) .4188(3) .1993(2) .0360(10)
C(18) -.2226(4) .5190(3) .2209(2) .0380(10)
C(19) -.1567(4) .5573(3) .2868(2) .0370(10)
C(20) -.3366(4) .7114(3) .2727(2) .0500(10)
C(21) -.2007(5) .2866(3) .1088(2) .0530(10)
H1A .8619 -.0875 .3867 ?
H1B .9254 .0321 .3896 ?
H1C .7878 -.0063 .3275 ?
H3A .4543 .0855 .4671 ?
H6A .6769 .3536 .3358 ?
H7A .8031 .1834 .3484 ?
H9A .0984 .1863 .4189 ?
H9B .0493 .2476 .4836 ?
H9C .1802 .1530 .4951 ?
H10A .2566 .3653 .5558 ?
H10B .4333 .3871 .5339 ?
H10C .3953 .2752 .5655 ?
H12A .3307 .5515 .3402 ?
H12B .3642 .4562 .2911 ?
H12C .5163 .5159 .3362 ?
H13A .1842 .5028 .4833 ?
H16A -.0158 .2888 .2272 ?
H18A -.3033 .5611 .1902 ?
H20A -.3567 .7765 .2968 ?
H20B -.4372 .6682 .2659 ?
H20C -.3062 .7289 .2280 ?
H21A -.2587 .2756 .0618 ?
H21B -.2339 .2319 .1390 ?
H21C -.0811 .2827 .1093 ?

loop_
_geom_angle_atom_site_label_1
_geom_angle_atom_site_label_2
_geom_angle_atom_site_label_3
_geom_angle
_geom_angle_publ_flag
C(1) O(1) C(2) 116.8(3) yes
C(19) O(3) C(20) 117.2(3) yes
C(5) N(1) C(11) 106.8(3) yes
C(11) N(1) C(12) 119.6(3) yes
O(1) C(2) C(3) 114.5(3) yes
C(3) C(2) C(7) 120.7(3) yes
C(3) C(4) C(5) 120.2(3) yes
C(5) C(4) C(8) 108.3(3) yes
N(1) C(5) C(6) 129.4(3) yes
C(5) C(6) C(7) 119.6(3) yes
C(4) C(8) C(9) 112.7(3) yes
C(9) C(8) C(10) 109.9(3) yes
C(9) C(8) C(11) 114.1(3) yes
O(2) C(11) N(1) 110.4(3) yes
N(1) C(11) C(8) 103.3(2) yes
N(1) C(11) C(13) 111.3(3) yes
N(2) C(13) C(11) 126.1(3) yes
N(2) C(14) C(19) 120.5(3) yes
O(2) C(15) C(14) 119.9(3) yes
C(14) C(15) C(16) 123.3(3) yes
O(4) C(17) C(16) 124.2(3) yes
C(16) C(17) C(18) 121.3(3) yes
O(3) C(19) C(14) 115.2(3) yes
C(14) C(19) C(18) 120.5(3) yes
C(11) O(2) C(15) 119.2(2) yes
C(17) O(4) C(21) 117.3(3) yes
C(5) N(1) C(12) 118.3(3) yes
C(13) N(2) C(14) 117.1(3) yes
O(1) C(2) C(7) 124.8(3) yes
C(2) C(3) C(4) 118.0(3) yes
C(3) C(4) C(8) 131.4(3) yes
N(1) C(5) C(4) 109.5(3) yes
C(4) C(5) C(6) 121.1(3) yes
C(2) C(7) C(6) 120.3(3) yes
C(4) C(8) C(10) 108.3(3) yes
C(4) C(8) C(11) 100.1(3) yes
C(10) C(8) C(11) 111.3(3) yes
O(2) C(11) C(8) 105.1(3) yes
O(2) C(11) C(13) 109.6(2) yes
C(8) C(11) C(13) 116.8(3) yes
N(2) C(14) C(15) 121.9(3) yes
C(15) C(14) C(19) 117.6(3) yes
O(2) C(15) C(16) 116.7(3) yes
C(15) C(16) C(17) 117.7(3) yes
O(4) C(17) C(18) 114.5(3) yes
C(17) C(18) C(19) 119.6(3) yes
O(3) C(19) C(18) 124.3(3) yes

loop_
_geom_bond_atom_site_label_1
_geom_bond_atom_site_label_2
_geom_bond_distance
_geom_bond_publ_flag
O(1) C(1) 1.418(5) yes
O(2) C(11) 1.474(4) yes
O(3) C(19) 1.361(4) yes
O(4) C(17) 1.368(4) yes
N(1) C(5) 1.423(4) yes
N(1) C(12) 1.453(5) yes
N(2) C(14) 1.409(4) yes
C(2) C(7) 1.375(5) yes
C(4) C(5) 1.388(5) yes
C(5) C(6) 1.359(5) yes
C(8) C(9) 1.515(6) yes
C(8) C(11) 1.542(5) yes
C(14) C(15) 1.384(5) yes
C(15) C(16) 1.384(4) yes
C(17) C(18) 1.396(5) yes
O(1) C(2) 1.382(4) yes
O(2) C(15) 1.364(4) yes
O(3) C(20) 1.434(4) yes
O(4) C(21) 1.422(5) yes
N(1) C(11) 1.448(4) yes
N(2) C(13) 1.278(4) yes
C(2) C(3) 1.405(5) yes
C(3) C(4) 1.385(5) yes
C(4) C(8) 1.521(5) yes
C(6) C(7) 1.379(5) yes
C(8) C(10) 1.528(5) yes
C(11) C(13) 1.508(5) yes
C(14) C(19) 1.414(4) yes
C(16) C(17) 1.388(4) yes
C(18) C(19) 1.381(5) yes
